data_7223327
loop_
_publ_author_name
'Narang, Shikha'
'Singh, Udai P.'
'Venugopalan, P.'

_publ_section_title
;
 Solvent-mediated supramolecular templated assembly of a metal
 organophosphonate via a crystal--amorphous--crystal transformation
;
_journal_issue 1
_journal_name_full CrystEngComm
_journal_page_first 54
_journal_paper_doi 10.1039/C5CE01594D
_journal_volume 18
_journal_year 2016
_chemical_formula_moiety 'C54 H52 Cu2 N4 O8 P2, 2(N O3), 4(C H4 O)'
_chemical_formula_sum 'C58 H68 Cu2 N6 O18 P2'
_chemical_formula_weight 1324.3
_chemical_name_systematic
; 
 ? 
;
_space_group_IT_number 2
_symmetry_cell_setting triclinic
_symmetry_space_group_name_Hall '-P 1'
_symmetry_space_group_name_H-M 'P -1'
_atom_sites_solution_hydrogens geom
_atom_sites_solution_primary direct
_atom_sites_solution_secondary difmap
_audit_creation_method SHELXL-97
_audit_update_record
;
2015-11-06 deposited with the CCDC.
2015-11-09 downloaded from the CCDC.
;
_cell_angle_alpha 69.352(10)
_cell_angle_beta 63.370(10)
_cell_angle_gamma 78.518(12)
_cell_formula_units_Z 1
_cell_length_a 11.543(2)
_cell_length_b 11.603(2)
_cell_length_c 12.615(2)
_cell_measurement_reflns_used 132
_cell_measurement_temperature 296(2)
_cell_measurement_theta_max 26.00
_cell_measurement_theta_min 2.23
_cell_volume 1411.6(4)
_computing_cell_refinement 'Bruker kappa Apex'
_computing_data_collection 'Bruker kappa Apex'
_computing_data_reduction 'Bruker SAINT'
_computing_molecular_graphics 'Bruker XSHELL'
_computing_publication_material 'Bruker XSHELL'
_computing_structure_refinement 'SHELXL-97 (Sheldrick, 2008)'
_computing_structure_solution 'SHELXS-97 (Sheldrick, 2008)'
_diffrn_ambient_temperature 296(2)
_diffrn_measured_fraction_theta_full 0.985
_diffrn_measured_fraction_theta_max 0.985
_diffrn_measurement_device_type 'Bruker Apex 2 CCD Diffractometer'
_diffrn_radiation_monochromator graphite
_diffrn_radiation_source 'fine-focus sealed tube'
_diffrn_radiation_type MoK\a
_diffrn_radiation_wavelength 0.71073
_diffrn_reflns_av_R_equivalents 0.0596
_diffrn_reflns_av_sigmaI/netI 0.0732
_diffrn_reflns_limit_h_max 14
_diffrn_reflns_limit_h_min -14
_diffrn_reflns_limit_k_max 14
_diffrn_reflns_limit_k_min -14
_diffrn_reflns_limit_l_max 15
_diffrn_reflns_limit_l_min -10
_diffrn_reflns_number 21285
_diffrn_reflns_theta_full 26.00
_diffrn_reflns_theta_max 26.00
_diffrn_reflns_theta_min 2.23
_exptl_absorpt_coefficient_mu 0.892
_exptl_absorpt_correction_T_max 0.876
_exptl_absorpt_correction_T_min 0.831
_exptl_absorpt_correction_type multi-scan
_exptl_absorpt_process_details 'Sadabs (Sheldrick, 1996)'
_exptl_crystal_colour green
_exptl_crystal_density_diffrn 1.560
_exptl_crystal_density_method 'not measured'
_exptl_crystal_description block
_exptl_crystal_F_000 618
_exptl_crystal_size_max 0.21
_exptl_crystal_size_mid 0.18
_exptl_crystal_size_min 0.15
_refine_diff_density_max 0.720
_refine_diff_density_min -0.847
_refine_diff_density_rms 0.085
_refine_ls_extinction_method none
_refine_ls_goodness_of_fit_ref 1.014
_refine_ls_hydrogen_treatment constr
_refine_ls_matrix_type full
_refine_ls_number_parameters 348
_refine_ls_number_reflns 5469
_refine_ls_number_restraints 41
_refine_ls_restrained_S_all 1.065
_refine_ls_R_factor_all 0.0852
_refine_ls_R_factor_gt 0.0573
_refine_ls_shift/su_max 0.000
_refine_ls_shift/su_mean 0.000
_refine_ls_structure_factor_coef Fsqd
_refine_ls_weighting_details 'calc w=1/[\s^2^(Fo^2^)+(0.0932P)^2^+0.5554P] where P=(Fo^2^+2Fc^2^)/3'
_refine_ls_weighting_scheme calc
_refine_ls_wR_factor_gt 0.1574
_refine_ls_wR_factor_ref 0.1685
_reflns_number_gt 3738
_reflns_number_total 5469
_reflns_threshold_expression >2sigma(I)
_cod_data_source_file c5ce01594d2.cif
_cod_data_source_block complex_1
_cod_depositor_comments
;
The following automatic conversions were performed:

'_symmetry_cell_setting' value 'Triclinic' changed to 'triclinic'
according to
/usr/data/users/saulius/crontab/automatic-downloads/rss-feeds/RSC/lib/dictionaries/cif_core.dic
dictionary named 'cif_core.dic' version 2.4.2 from 2011-04-26.

Automatic conversion script
Id: cif_fix_values 4268 2015-11-12 08:31:59Z antanas 

 Adding full bibliography for 7223327--7223332.cif.
;
_cod_original_cell_volume 1411.6(5)
_cod_database_code 7223327

loop_
_symmetry_equiv_pos_as_xyz
'x, y, z'
'-x, -y, -z'

loop_
_atom_site_label
_atom_site_type_symbol
_atom_site_fract_x
_atom_site_fract_y
_atom_site_fract_z
_atom_site_U_iso_or_equiv
_atom_site_adp_type
_atom_site_occupancy
_atom_site_symmetry_multiplicity
_atom_site_calc_flag
_atom_site_refinement_flags
_atom_site_disorder_assembly
_atom_site_disorder_group
Cu1 Cu 0.70069(5) -0.01873(5) 0.30734(5) 0.0322(2) Uani 1 1 d . . .
P1 P 0.45807(10) 0.16510(10) 0.39305(10) 0.0297(3) Uani 1 1 d . . .
O1 O 0.3722(3) 0.0782(3) 0.5120(3) 0.0363(7) Uani 1 1 d . . .
O2 O 0.3707(3) 0.2535(3) 0.3261(3) 0.0384(7) Uani 1 1 d . . .
O3 O 0.5628(3) 0.1054(3) 0.3010(3) 0.0354(7) Uani 1 1 d . . .
O4 O 0.8300(3) 0.1114(3) 0.2944(4) 0.0590(10) Uani 1 1 d . . .
H4A H 0.8272 0.1921 0.2427 0.088 Uiso 1 1 d R . .
H4B H 0.8583 0.1152 0.3525 0.088 Uiso 1 1 d R . .
O5 O 0.1597(10) 0.6527(9) 0.8863(10) 0.081(3) Uiso 0.50 1 d PDU A -1
O6 O 0.0659(14) 0.4767(11) 1.0170(14) 0.164(5) Uiso 0.50 1 d PDU A -1
O7 O -0.0322(12) 0.6155(13) 0.9209(14) 0.167(5) Uiso 0.50 1 d PDU A -1
O5A O 0.1154(13) 0.6689(12) 0.8751(13) 0.117(4) Uiso 0.50 1 d PDU B -2
O6A O 0.2734(16) 0.6271(17) 0.9368(19) 0.223(6) Uiso 0.50 1 d PDU B -2
O7A O 0.127(2) 0.4947(14) 1.0119(18) 0.212(6) Uiso 0.50 1 d PDU B -2
N1 N 0.8375(3) -0.1560(3) 0.2891(4) 0.0383(9) Uani 1 1 d . . .
N2 N 0.7618(3) 0.0024(4) 0.1251(3) 0.0389(9) Uani 1 1 d . . .
N3 N 0.0634(10) 0.5822(10) 0.9409(11) 0.098(4) Uiso 0.50 1 d PDU A -1
N3A N 0.1730(15) 0.6001(14) 0.9367(16) 0.194(6) Uiso 0.50 1 d PDU B -2
C1 C 0.5304(4) 0.2723(4) 0.4168(4) 0.0379(11) Uani 1 1 d . . .
H1A H 0.6087 0.2323 0.4268 0.045 Uiso 1 1 calc R . .
H1B H 0.5568 0.3418 0.3416 0.045 Uiso 1 1 calc R . .
C2 C 0.4488(4) 0.3226(4) 0.5256(4) 0.0345(10) Uani 1 1 d . . .
C3 C 0.4573(4) 0.2637(4) 0.6403(4) 0.0361(10) Uani 1 1 d . . .
C4 C 0.5410(5) 0.1598(4) 0.6640(5) 0.0455(12) Uani 1 1 d . . .
H4 H 0.5937 0.1260 0.5999 0.055 Uiso 1 1 calc R . .
C5 C 0.5475(6) 0.1082(5) 0.7751(6) 0.0580(14) Uani 1 1 d . . .
H5 H 0.6055 0.0415 0.7853 0.070 Uiso 1 1 calc R . .
C6 C 0.4673(6) 0.1540(6) 0.8762(6) 0.0629(16) Uani 1 1 d . . .
H6 H 0.4719 0.1169 0.9527 0.075 Uiso 1 1 calc R . .
C7 C 0.3853(5) 0.2499(5) 0.8620(5) 0.0556(14) Uani 1 1 d . . .
H7 H 0.3311 0.2780 0.9298 0.067 Uiso 1 1 calc R . .
C8 C 0.3785(4) 0.3113(5) 0.7440(5) 0.0430(12) Uani 1 1 d . . .
C9 C 0.2977(5) 0.4168(5) 0.7265(5) 0.0511(14) Uani 1 1 d . . .
H9 H 0.2473 0.4476 0.7932 0.061 Uiso 1 1 calc R . .
C10 C 0.2901(4) 0.4763(4) 0.6145(5) 0.0421(12) Uani 1 1 d . . .
C11 C 0.2098(5) 0.5850(5) 0.5976(6) 0.0568(15) Uani 1 1 d . . .
H11 H 0.1612 0.6164 0.6641 0.068 Uiso 1 1 calc R . .
C12 C 0.2021(5) 0.6434(5) 0.4881(6) 0.0611(16) Uani 1 1 d . . .
H12 H 0.1498 0.7150 0.4789 0.073 Uiso 1 1 calc R . .
C13 C 0.2734(5) 0.5960(5) 0.3877(6) 0.0560(14) Uani 1 1 d . . .
H13 H 0.2664 0.6357 0.3124 0.067 Uiso 1 1 calc R . .
C14 C 0.3522(5) 0.4935(4) 0.3985(5) 0.0456(12) Uani 1 1 d . . .
H14 H 0.3991 0.4648 0.3298 0.055 Uiso 1 1 calc R . .
C15 C 0.3656(4) 0.4287(4) 0.5106(5) 0.0382(11) Uani 1 1 d . . .
C16 C 0.2977(6) 0.2035(5) 0.2882(6) 0.0588(15) Uani 1 1 d . . .
H16B H 0.2573 0.1299 0.3531 0.071 Uiso 1 1 calc R . .
H16A H 0.3553 0.1805 0.2138 0.071 Uiso 1 1 calc R . .
C17 C 0.1970(7) 0.2942(7) 0.2629(8) 0.094(2) Uani 1 1 d . . .
H17C H 0.1376 0.3138 0.3377 0.141 Uiso 1 1 calc R . .
H17B H 0.1508 0.2600 0.2347 0.141 Uiso 1 1 calc R . .
H17A H 0.2369 0.3677 0.2000 0.141 Uiso 1 1 calc R . .
C18 C 0.8742(5) -0.2323(5) 0.3775(5) 0.0498(13) Uani 1 1 d . . .
H18 H 0.8368 -0.2195 0.4551 0.060 Uiso 1 1 calc R . .
C19 C 0.9634(5) -0.3280(5) 0.3601(6) 0.0579(14) Uani 1 1 d . . .
H19 H 0.9847 -0.3803 0.4247 0.069 Uiso 1 1 calc R . .
C20 C 1.0203(5) -0.3451(5) 0.2464(7) 0.0673(18) Uani 1 1 d . . .
H20 H 1.0818 -0.4095 0.2318 0.081 Uiso 1 1 calc R . .
C21 C 0.9860(5) -0.2650(5) 0.1503(6) 0.0594(16) Uani 1 1 d . . .
H21 H 1.0247 -0.2750 0.0714 0.071 Uiso 1 1 calc R . .
C22 C 0.8947(4) -0.1724(4) 0.1755(5) 0.0407(11) Uani 1 1 d . . .
C23 C 0.8514(4) -0.0835(5) 0.0834(4) 0.0403(11) Uani 1 1 d . . .
C24 C 0.8980(5) -0.0824(6) -0.0396(5) 0.0546(14) Uani 1 1 d . . .
H24 H 0.9592 -0.1424 -0.0680 0.066 Uiso 1 1 calc R . .
C25 C 0.8525(5) 0.0087(6) -0.1189(5) 0.0628(16) Uani 1 1 d . . .
H25 H 0.8838 0.0115 -0.2017 0.075 Uiso 1 1 calc R . .
C26 C 0.7603(5) 0.0953(6) -0.0746(5) 0.0562(14) Uani 1 1 d . . .
H26 H 0.7275 0.1567 -0.1264 0.067 Uiso 1 1 calc R . .
C27 C 0.7177(5) 0.0892(5) 0.0481(4) 0.0474(12) Uani 1 1 d . . .
H27 H 0.6558 0.1480 0.0781 0.057 Uiso 1 1 calc R . .

loop_
_atom_site_aniso_label
_atom_site_aniso_U_11
_atom_site_aniso_U_22
_atom_site_aniso_U_33
_atom_site_aniso_U_23
_atom_site_aniso_U_13
_atom_site_aniso_U_12
Cu1 0.0304(3) 0.0332(3) 0.0296(3) -0.0147(2) -0.0077(2) 0.0039(2)
P1 0.0295(6) 0.0292(6) 0.0282(6) -0.0110(5) -0.0106(5) 0.0042(5)
O1 0.0352(16) 0.0354(17) 0.0325(16) -0.0104(14) -0.0099(13) 0.0008(13)
O2 0.0419(18) 0.0337(17) 0.0450(18) -0.0140(15) -0.0247(15) 0.0076(14)
O3 0.0386(17) 0.0347(17) 0.0286(15) -0.0121(13) -0.0118(13) 0.0071(13)
O4 0.057(2) 0.054(2) 0.078(3) -0.021(2) -0.036(2) -0.0069(18)
N1 0.0286(19) 0.038(2) 0.049(2) -0.0197(19) -0.0132(18) 0.0028(16)
N2 0.037(2) 0.045(2) 0.035(2) -0.0182(19) -0.0109(17) 0.0000(18)
C1 0.035(2) 0.037(3) 0.040(3) -0.016(2) -0.013(2) 0.003(2)
C2 0.029(2) 0.035(2) 0.047(3) -0.024(2) -0.013(2) 0.0010(18)
C3 0.035(2) 0.033(2) 0.044(3) -0.016(2) -0.013(2) -0.0088(19)
C4 0.049(3) 0.041(3) 0.057(3) -0.022(3) -0.027(3) 0.001(2)
C5 0.077(4) 0.041(3) 0.069(4) -0.014(3) -0.043(3) -0.003(3)
C6 0.088(4) 0.058(4) 0.054(3) -0.009(3) -0.039(3) -0.018(3)
C7 0.060(3) 0.069(4) 0.048(3) -0.025(3) -0.018(3) -0.019(3)
C8 0.040(3) 0.047(3) 0.052(3) -0.026(2) -0.015(2) -0.010(2)
C9 0.038(3) 0.063(4) 0.059(3) -0.043(3) -0.008(2) -0.001(2)
C10 0.033(2) 0.042(3) 0.057(3) -0.031(3) -0.013(2) 0.002(2)
C11 0.046(3) 0.054(3) 0.084(4) -0.045(3) -0.026(3) 0.011(3)
C12 0.046(3) 0.045(3) 0.099(5) -0.030(3) -0.034(3) 0.012(2)
C13 0.056(3) 0.045(3) 0.071(4) -0.017(3) -0.032(3) 0.004(3)
C14 0.050(3) 0.040(3) 0.047(3) -0.017(2) -0.015(2) -0.007(2)
C15 0.032(2) 0.033(2) 0.052(3) -0.017(2) -0.014(2) -0.0027(19)
C16 0.067(4) 0.057(3) 0.069(4) -0.020(3) -0.045(3) 0.006(3)
C17 0.090(5) 0.101(5) 0.112(6) -0.023(5) -0.073(5) 0.012(4)
C18 0.036(3) 0.052(3) 0.053(3) -0.014(3) -0.015(2) 0.005(2)
C19 0.042(3) 0.050(3) 0.071(4) -0.015(3) -0.021(3) 0.006(3)
C20 0.038(3) 0.055(4) 0.115(6) -0.045(4) -0.029(3) 0.015(3)
C21 0.039(3) 0.068(4) 0.081(4) -0.053(3) -0.016(3) 0.012(3)
C22 0.026(2) 0.047(3) 0.048(3) -0.028(2) -0.006(2) 0.001(2)
C23 0.027(2) 0.053(3) 0.039(3) -0.026(2) -0.002(2) -0.005(2)
C24 0.041(3) 0.077(4) 0.046(3) -0.032(3) -0.006(2) -0.003(3)
C25 0.053(3) 0.095(5) 0.039(3) -0.035(3) 0.000(3) -0.021(3)
C26 0.062(3) 0.071(4) 0.040(3) -0.015(3) -0.021(3) -0.015(3)
C27 0.047(3) 0.054(3) 0.037(3) -0.015(2) -0.013(2) -0.002(2)

loop_
_atom_type_symbol
_atom_type_description
_atom_type_scat_dispersion_real
_atom_type_scat_dispersion_imag
_atom_type_scat_source
C C 0.0033 0.0016 'International Tables Vol C Tables 4.2.6.8 and 6.1.1.4'
H H 0.0000 0.0000 'International Tables Vol C Tables 4.2.6.8 and 6.1.1.4'
N N 0.0061 0.0033 'International Tables Vol C Tables 4.2.6.8 and 6.1.1.4'
O O 0.0106 0.0060 'International Tables Vol C Tables 4.2.6.8 and 6.1.1.4'
P P 0.1023 0.0942 'International Tables Vol C Tables 4.2.6.8 and 6.1.1.4'
Cu Cu 0.3201 1.2651 'International Tables Vol C Tables 4.2.6.8 and 6.1.1.4'

loop_
_geom_angle_atom_site_label_1
_geom_angle_atom_site_label_2
_geom_angle_atom_site_label_3
_geom_angle
_geom_angle_site_symmetry_1
_geom_angle_site_symmetry_3
O3 Cu1 O1 94.24(12) . 2_656
O3 Cu1 N1 168.65(14) . .
O1 Cu1 N1 93.35(14) 2_656 .
O3 Cu1 N2 90.31(14) . .
O1 Cu1 N2 165.64(14) 2_656 .
N1 Cu1 N2 80.36(16) . .
O3 Cu1 O4 93.97(13) . .
O1 Cu1 O4 93.78(14) 2_656 .
N1 Cu1 O4 93.94(14) . .
N2 Cu1 O4 99.49(14) . .
O1 P1 O3 115.56(17) . .
O1 P1 O2 108.63(17) . .
O3 P1 O2 107.27(17) . .
O1 P1 C1 113.3(2) . .
O3 P1 C1 108.73(19) . .
O2 P1 C1 102.40(19) . .
P1 O1 Cu1 149.1(2) . 2_656
C16 O2 P1 120.3(3) . .
P1 O3 Cu1 134.80(19) . .
Cu1 O4 H4A 115.5 . .
Cu1 O4 H4B 131.4 . .
H4A O4 H4B 107.1 . .
C18 N1 C22 118.2(4) . .
C18 N1 Cu1 126.7(3) . .
C22 N1 Cu1 115.1(3) . .
C27 N2 C23 119.7(4) . .
C27 N2 Cu1 125.5(3) . .
C23 N2 Cu1 114.7(3) . .
O7 N3 O6 118.0(9) . .
O7 N3 O5 120.4(9) . .
O6 N3 O5 121.6(9) . .
O5A N3A O6A 124.3(11) . .
O5A N3A O7A 119.6(10) . .
O6A N3A O7A 116.0(10) . .
C2 C1 P1 117.6(3) . .
C2 C1 H1A 107.9 . .
P1 C1 H1A 107.9 . .
C2 C1 H1B 107.9 . .
P1 C1 H1B 107.9 . .
H1A C1 H1B 107.2 . .
C3 C2 C15 120.6(4) . .
C3 C2 C1 119.6(4) . .
C15 C2 C1 119.8(4) . .
C2 C3 C4 125.1(4) . .
C2 C3 C8 119.4(4) . .
C4 C3 C8 115.5(4) . .
C5 C4 C3 122.9(5) . .
C5 C4 H4 118.6 . .
C3 C4 H4 118.6 . .
C4 C5 C6 120.8(5) . .
C4 C5 H5 119.6 . .
C6 C5 H5 119.6 . .
C7 C6 C5 120.0(5) . .
C7 C6 H6 120.0 . .
C5 C6 H6 120.0 . .
C6 C7 C8 121.3(5) . .
C6 C7 H7 119.3 . .
C8 C7 H7 119.3 . .
C9 C8 C7 121.7(5) . .
C9 C8 C3 118.9(5) . .
C7 C8 C3 119.5(5) . .
C10 C9 C8 122.3(4) . .
C10 C9 H9 118.8 . .
C8 C9 H9 118.8 . .
C9 C10 C11 121.6(5) . .
C9 C10 C15 119.7(4) . .
C11 C10 C15 118.7(5) . .
C12 C11 C10 121.7(5) . .
C12 C11 H11 119.1 . .
C10 C11 H11 119.1 . .
C11 C12 C13 119.7(5) . .
C11 C12 H12 120.1 . .
C13 C12 H12 120.1 . .
C14 C13 C12 121.0(6) . .
C14 C13 H13 119.5 . .
C12 C13 H13 119.5 . .
C13 C14 C15 122.1(5) . .
C13 C14 H14 119.0 . .
C15 C14 H14 119.0 . .
C14 C15 C2 124.1(4) . .
C14 C15 C10 116.8(4) . .
C2 C15 C10 119.1(4) . .
O2 C16 C17 110.6(5) . .
O2 C16 H16B 109.5 . .
C17 C16 H16B 109.5 . .
O2 C16 H16A 109.5 . .
C17 C16 H16A 109.5 . .
H16B C16 H16A 108.1 . .
C16 C17 H17C 109.5 . .
C16 C17 H17B 109.5 . .
H17C C17 H17B 109.5 . .
C16 C17 H17A 109.5 . .
H17C C17 H17A 109.5 . .
H17B C17 H17A 109.5 . .
N1 C18 C19 123.5(5) . .
N1 C18 H18 118.3 . .
C19 C18 H18 118.3 . .
C20 C19 C18 118.4(6) . .
C20 C19 H19 120.8 . .
C18 C19 H19 120.8 . .
C19 C20 C21 119.7(5) . .
C19 C20 H20 120.1 . .
C21 C20 H20 120.1 . .
C22 C21 C20 118.4(5) . .
C22 C21 H21 120.8 . .
C20 C21 H21 120.8 . .
N1 C22 C21 121.8(5) . .
N1 C22 C23 114.8(4) . .
C21 C22 C23 123.4(5) . .
N2 C23 C24 120.5(5) . .
N2 C23 C22 114.9(4) . .
C24 C23 C22 124.6(5) . .
C25 C24 C23 119.3(5) . .
C25 C24 H24 120.4 . .
C23 C24 H24 120.4 . .
C26 C25 C24 119.5(5) . .
C26 C25 H25 120.3 . .
C24 C25 H25 120.3 . .
C25 C26 C27 118.6(5) . .
C25 C26 H26 120.7 . .
C27 C26 H26 120.7 . .
N2 C27 C26 122.4(5) . .
N2 C27 H27 118.8 . .
C26 C27 H27 118.8 . .

loop_
_geom_bond_atom_site_label_1
_geom_bond_atom_site_label_2
_geom_bond_distance
_geom_bond_site_symmetry_2
Cu1 O3 1.932(3) .
Cu1 O1 1.944(3) 2_656
Cu1 N1 2.003(4) .
Cu1 N2 2.015(4) .
Cu1 O4 2.245(3) .
P1 O1 1.500(3) .
P1 O3 1.505(3) .
P1 O2 1.589(3) .
P1 C1 1.799(5) .
O1 Cu1 1.944(3) 2_656
O2 C16 1.422(6) .
O4 H4A 0.9382 .
O4 H4B 0.9427 .
O5 N3 1.286(8) .
O6 N3 1.266(8) .
O7 N3 1.201(8) .
O5A N3A 1.224(9) .
O6A N3A 1.260(9) .
O7A N3A 1.290(9) .
N1 C18 1.337(6) .
N1 C22 1.349(6) .
N2 C27 1.329(6) .
N2 C23 1.346(6) .
C1 C2 1.517(6) .
C1 H1A 0.9700 .
C1 H1B 0.9700 .
C2 C3 1.404(6) .
C2 C15 1.415(6) .
C3 C4 1.420(6) .
C3 C8 1.444(6) .
C4 C5 1.346(7) .
C4 H4 0.9300 .
C5 C6 1.410(8) .
C5 H5 0.9300 .
C6 C7 1.326(8) .
C6 H6 0.9300 .
C7 C8 1.436(7) .
C7 H7 0.9300 .
C8 C9 1.399(7) .
C9 C10 1.370(7) .
C9 H9 0.9300 .
C10 C11 1.421(7) .
C10 C15 1.442(6) .
C11 C12 1.342(8) .
C11 H11 0.9300 .
C12 C13 1.400(8) .
C12 H12 0.9300 .
C13 C14 1.352(7) .
C13 H13 0.9300 .
C14 C15 1.410(7) .
C14 H14 0.9300 .
C16 C17 1.472(8) .
C16 H16B 0.9700 .
C16 H16A 0.9700 .
C17 H17C 0.9600 .
C17 H17B 0.9600 .
C17 H17A 0.9600 .
C18 C19 1.362(7) .
C18 H18 0.9300 .
C19 C20 1.354(8) .
C19 H19 0.9300 .
C20 C21 1.407(9) .
C20 H20 0.9300 .
C21 C22 1.362(7) .
C21 H21 0.9300 .
C22 C23 1.460(7) .
C23 C24 1.393(7) .
C24 C25 1.377(8) .
C24 H24 0.9300 .
C25 C26 1.375(8) .
C25 H25 0.9300 .
C26 C27 1.376(7) .
C26 H26 0.9300 .
C27 H27 0.9300 .

loop_
_geom_torsion_atom_site_label_1
_geom_torsion_atom_site_label_2
_geom_torsion_atom_site_label_3
_geom_torsion_atom_site_label_4
_geom_torsion
_geom_torsion_site_symmetry_1
_geom_torsion_site_symmetry_4
O3 P1 O1 Cu1 123.7(3) . 2_656
O2 P1 O1 Cu1 -115.8(4) . 2_656
C1 P1 O1 Cu1 -2.7(4) . 2_656
O1 P1 O2 C16 -61.3(4) . .
O3 P1 O2 C16 64.2(4) . .
C1 P1 O2 C16 178.6(4) . .
O1 P1 O3 Cu1 -54.3(3) . .
O2 P1 O3 Cu1 -175.6(2) . .
C1 P1 O3 Cu1 74.4(3) . .
O1 Cu1 O3 P1 16.2(3) 2_656 .
N1 Cu1 O3 P1 148.1(6) . .
N2 Cu1 O3 P1 -177.4(3) . .
O4 Cu1 O3 P1 -77.9(3) . .
O3 Cu1 N1 C18 -147.0(6) . .
O1 Cu1 N1 C18 -15.1(4) 2_656 .
N2 Cu1 N1 C18 177.9(4) . .
O4 Cu1 N1 C18 78.9(4) . .
O3 Cu1 N1 C22 31.4(9) . .
O1 Cu1 N1 C22 163.4(3) 2_656 .
N2 Cu1 N1 C22 -3.7(3) . .
O4 Cu1 N1 C22 -102.6(3) . .
O3 Cu1 N2 C27 8.0(4) . .
O1 Cu1 N2 C27 116.6(6) 2_656 .
N1 Cu1 N2 C27 -178.5(4) . .
O4 Cu1 N2 C27 -86.1(4) . .
O3 Cu1 N2 C23 -169.5(3) . .
O1 Cu1 N2 C23 -60.9(7) 2_656 .
N1 Cu1 N2 C23 4.0(3) . .
O4 Cu1 N2 C23 96.4(3) . .
O1 P1 C1 C2 -37.2(4) . .
O3 P1 C1 C2 -167.1(3) . .
O2 P1 C1 C2 79.6(4) . .
P1 C1 C2 C3 93.3(4) . .
P1 C1 C2 C15 -87.1(5) . .
C15 C2 C3 C4 -177.5(4) . .
C1 C2 C3 C4 2.1(6) . .
C15 C2 C3 C8 0.9(6) . .
C1 C2 C3 C8 -179.5(4) . .
C2 C3 C4 C5 178.6(5) . .
C8 C3 C4 C5 0.1(7) . .
C3 C4 C5 C6 1.6(8) . .
C4 C5 C6 C7 -0.8(8) . .
C5 C6 C7 C8 -1.8(8) . .
C6 C7 C8 C9 -176.3(5) . .
C6 C7 C8 C3 3.5(7) . .
C2 C3 C8 C9 -1.3(6) . .
C4 C3 C8 C9 177.3(4) . .
C2 C3 C8 C7 178.9(4) . .
C4 C3 C8 C7 -2.5(6) . .
C7 C8 C9 C10 -179.9(4) . .
C3 C8 C9 C10 0.3(7) . .
C8 C9 C10 C11 -178.5(4) . .
C8 C9 C10 C15 1.1(7) . .
C9 C10 C11 C12 -180.0(5) . .
C15 C10 C11 C12 0.4(7) . .
C10 C11 C12 C13 0.9(8) . .
C11 C12 C13 C14 -1.5(8) . .
C12 C13 C14 C15 0.8(8) . .
C13 C14 C15 C2 -178.6(4) . .
C13 C14 C15 C10 0.5(7) . .
C3 C2 C15 C14 179.6(4) . .
C1 C2 C15 C14 0.0(6) . .
C3 C2 C15 C10 0.5(6) . .
C1 C2 C15 C10 -179.1(4) . .
C9 C10 C15 C14 179.3(4) . .
C11 C10 C15 C14 -1.0(6) . .
C9 C10 C15 C2 -1.5(7) . .
C11 C10 C15 C2 178.1(4) . .
P1 O2 C16 C17 163.4(4) . .
C22 N1 C18 C19 -2.0(7) . .
Cu1 N1 C18 C19 176.4(4) . .
N1 C18 C19 C20 1.6(8) . .
C18 C19 C20 C21 -0.3(8) . .
C19 C20 C21 C22 -0.6(8) . .
C18 N1 C22 C21 1.1(7) . .
Cu1 N1 C22 C21 -177.5(4) . .
C18 N1 C22 C23 -178.7(4) . .
Cu1 N1 C22 C23 2.8(5) . .
C20 C21 C22 N1 0.2(8) . .
C20 C21 C22 C23 179.9(5) . .
C27 N2 C23 C24 -0.2(7) . .
Cu1 N2 C23 C24 177.5(4) . .
C27 N2 C23 C22 178.7(4) . .
Cu1 N2 C23 C22 -3.7(5) . .
N1 C22 C23 N2 0.6(6) . .
C21 C22 C23 N2 -179.1(4) . .
N1 C22 C23 C24 179.4(4) . .
C21 C22 C23 C24 -0.3(8) . .
N2 C23 C24 C25 0.8(7) . .
C22 C23 C24 C25 -178.0(5) . .
C23 C24 C25 C26 -1.2(8) . .
C24 C25 C26 C27 1.0(8) . .
C23 N2 C27 C26 0.0(7) . .
Cu1 N2 C27 C26 -177.4(4) . .
C25 C26 C27 N2 -0.4(8) . .
